data_7046171
loop_
_publ_author_name
'Parish, James D.'
'Snook, Michael W.'
'Johnson, Andrew L.'
'Kociok-K\"ohn, Gabriele'

_publ_section_title
;
 Synthesis, characterisation and thermal properties of Sn(ii) pyrrolide
 complexes.
;
_journal_issue 23
_journal_name_full 'Dalton transactions (Cambridge, England : 2003)'
_journal_page_first 7721
_journal_page_last 7729
_journal_paper_doi 10.1039/c8dt00490k
_journal_volume 47
_journal_year 2018
_chemical_formula_moiety 'C13 H29 N3 Si2 Sn'
_chemical_formula_sum 'C13 H29 N3 Si2 Sn'
_chemical_formula_weight 402.26
_chemical_properties_physical Air-sensitive,Moisture-sensitive,Oxygen-sensitive
_space_group_crystal_system monoclinic
_space_group_IT_number 14
_space_group_name_Hall '-P 2ybc'
_space_group_name_H-M_alt 'P 1 21/c 1'
_symmetry_space_group_name_Hall '-P 2ybc'
_symmetry_space_group_name_H-M 'P 1 21/c 1'
_atom_sites_solution_hydrogens geom
_atom_sites_solution_primary iterative
_audit_creation_date 2016-10-13
_audit_creation_method
;
Olex2 1.2
(compiled 2016.09.09 svn.r3337 for OlexSys, GUI svn.r5227)
;
_audit_update_record
;
2018-01-30 deposited with the CCDC.
2018-04-30 downloaded from the CCDC.
;
_cell_angle_alpha 90
_cell_angle_beta 96.431(3)
_cell_angle_gamma 90
_cell_formula_units_Z 4
_cell_length_a 11.8512(4)
_cell_length_b 10.4036(3)
_cell_length_c 15.6557(5)
_cell_measurement_reflns_used 7054
_cell_measurement_temperature 150.00(10)
_cell_measurement_theta_max 28.8180
_cell_measurement_theta_min 3.8100
_cell_volume 1918.13(11)
_computing_cell_refinement 'CrysAlisPro 1.171.38.41 (Rigaku OD, 2015)'
_computing_data_collection 'CrysAlisPro 1.171.38.41 (Rigaku OD, 2015)'
_computing_data_reduction 'CrysAlisPro 1.171.38.41 (Rigaku OD, 2015)'
_computing_molecular_graphics 'Olex2 (Dolomanov et al., 2009)'
_computing_publication_material 'Olex2 (Dolomanov et al., 2009)'
_computing_structure_refinement 'ShelXL (Sheldrick, 2015)'
_computing_structure_solution 'olex2.solve (Bourhis et al., 2015)'
_diffrn_ambient_environment N~2~
_diffrn_ambient_temperature 150.00(10)
_diffrn_detector 'CCD plate'
_diffrn_detector_area_resol_mean 8.0734
_diffrn_detector_type EosS2
_diffrn_measured_fraction_theta_full 0.998
_diffrn_measured_fraction_theta_max 0.983
_diffrn_measurement_details
;
List of Runs (angles in degrees, time in seconds):

  # Type    Start    End  Width  t~exp~   \w     \q     \k     \f   Frames
#--------------------------------------------------------------------------
  1  \w     18.00  84.00   1.00    2.50    --   16.99  57.00 -60.00   66
  2  \w      0.00  75.00   1.00    2.50    --   16.99  57.00 -90.00   75
  3  \w     -9.00  83.00   1.00    2.50    --   16.99  77.00  30.00   92
  4  \w    -30.00   8.00   1.00    2.50    --  -16.36  57.00 120.00   38
  5  \w    -52.00  35.00   1.00    2.50    --   16.99 -38.00 120.00   87
  6  \w    -58.00 -32.00   1.00    2.50    --  -16.36 113.00  91.00   26
;
_diffrn_measurement_device 'four-circle diffractometer'
_diffrn_measurement_device_type 'New Xcalibur, EosS2'
_diffrn_measurement_method '\w scans'
_diffrn_orient_matrix_type 'CrysAlisPro convention (1999,Acta A55,543-557)'
_diffrn_orient_matrix_UB_11 0.0479471000
_diffrn_orient_matrix_UB_12 -0.0071713000
_diffrn_orient_matrix_UB_13 0.0310645000
_diffrn_orient_matrix_UB_21 -0.0364246000
_diffrn_orient_matrix_UB_22 -0.0108630000
_diffrn_orient_matrix_UB_23 0.0322532000
_diffrn_orient_matrix_UB_31 0.0007701000
_diffrn_orient_matrix_UB_32 -0.0669349000
_diffrn_orient_matrix_UB_33 -0.0085821000
_diffrn_radiation_monochromator graphite
_diffrn_radiation_probe x-ray
_diffrn_radiation_type MoK\a
_diffrn_radiation_wavelength 0.71073
_diffrn_reflns_av_R_equivalents 0.0354
_diffrn_reflns_av_unetI/netI 0.0390
_diffrn_reflns_Laue_measured_fraction_full 0.998
_diffrn_reflns_Laue_measured_fraction_max 0.983
_diffrn_reflns_limit_h_max 9
_diffrn_reflns_limit_h_min -15
_diffrn_reflns_limit_k_max 13
_diffrn_reflns_limit_k_min -12
_diffrn_reflns_limit_l_max 20
_diffrn_reflns_limit_l_min -19
_diffrn_reflns_number 15655
_diffrn_reflns_point_group_measured_fraction_full 0.998
_diffrn_reflns_point_group_measured_fraction_max 0.983
_diffrn_reflns_theta_full 25.242
_diffrn_reflns_theta_max 27.479
_diffrn_reflns_theta_min 3.270
_diffrn_source 'fine-focus sealed X-ray tube'
_diffrn_source_type 'Enhance (Mo) X-ray Source'
_exptl_absorpt_coefficient_mu 1.451
_exptl_absorpt_correction_T_max 1.00000
_exptl_absorpt_correction_T_min 0.96197
_exptl_absorpt_correction_type multi-scan
_exptl_absorpt_process_details
;
CrysAlisPro 1.171.38.41 (Rigaku Oxford Diffraction, 2015)
Empirical absorption correction using spherical harmonics,
 implemented in SCALE3 ABSPACK scaling algorithm.
;
_exptl_crystal_colour colorless
_exptl_crystal_density_diffrn 1.393
_exptl_crystal_description block
_exptl_crystal_F_000 824
_exptl_crystal_size_max 0.403
_exptl_crystal_size_mid 0.37
_exptl_crystal_size_min 0.293
_refine_diff_density_max 0.419
_refine_diff_density_min -0.347
_refine_diff_density_rms 0.083
_refine_ls_extinction_method none
_refine_ls_goodness_of_fit_ref 1.068
_refine_ls_hydrogen_treatment constr
_refine_ls_matrix_type full
_refine_ls_number_parameters 180
_refine_ls_number_reflns 4329
_refine_ls_number_restraints 0
_refine_ls_restrained_S_all 1.068
_refine_ls_R_factor_all 0.0372
_refine_ls_R_factor_gt 0.0295
_refine_ls_shift/su_max 0.000
_refine_ls_shift/su_mean 0.000
_refine_ls_structure_factor_coef Fsqd
_refine_ls_weighting_details 'w=1/[\s^2^(Fo^2^)+(0.0167P)^2^+1.1343P] where P=(Fo^2^+2Fc^2^)/3'
_refine_ls_weighting_scheme calc
_refine_ls_wR_factor_gt 0.0561
_refine_ls_wR_factor_ref 0.0596
_reflns_Friedel_coverage 0.000
_reflns_number_gt 3732
_reflns_number_total 4329
_reflns_threshold_expression 'I > 2\s(I)'
_cod_data_source_file c8dt00490k2.cif
_cod_data_source_block e15alj10
_cod_depositor_comments 'Adding full bibliography for 7046166--7046171.cif.'
_cod_database_code 7046171
_shelxl_version_number 2014-3
_chemical_oxdiff_formula 'C13 H30 N3 Si2 Sn1'
_shelx_space_group_comment
;
The symmetry employed for this shelxl refinement is uniquely defined
by the following loop, which should always be used as a source of
symmetry information in preference to the above space-group names.
They are only intended as comments.
;
_reflns_odcompleteness_completeness 99.71
_reflns_odcompleteness_iscentric 1
_reflns_odcompleteness_theta 26.32
_olex2_refinement_description
;
1. Fixed Uiso
 At 1.2 times of:
  All C(H) groups, All C(H,H) groups
 At 1.5 times of:
  All C(H,H,H) groups
2.a Secondary CH2 refined with riding coordinates:
 C5(H5A,H5B)
2.b Aromatic/amide H refined with riding coordinates:
 C1(H1), C2(H2), C3(H3)
2.c Idealised Me refined as rotating group:
 C13(H13A,H13B,H13C), C12(H12A,H12B,H12C), C11(H11A,H11B,H11C), C6(H6A,H6B,
 H6C), C7(H7A,H7B,H7C), C8(H8A,H8B,H8C), C9(H9A,H9B,H9C), C10(H10A,H10B,H10C)
;
_olex2_date_sample_data_collection 2015-12-17
_olex2_submission_special_instructions 'No special instructions were received'
_oxdiff_exptl_absorpt_empirical_details
;
Empirical correction (ABSPACK) includes:
- Absorption correction using spherical harmonics
- Frame scaling
;
_oxdiff_exptl_absorpt_empirical_full_max 1.087
_oxdiff_exptl_absorpt_empirical_full_min 0.925

loop_
_space_group_symop_operation_xyz
'x, y, z'
'-x, y+1/2, -z+1/2'
'-x, -y, -z'
'x, -y-1/2, z-1/2'

loop_
_atom_site_label
_atom_site_type_symbol
_atom_site_fract_x
_atom_site_fract_y
_atom_site_fract_z
_atom_site_U_iso_or_equiv
_atom_site_adp_type
_atom_site_occupancy
_atom_site_site_symmetry_order
_atom_site_calc_flag
_atom_site_refinement_flags_posn
Sn1 Sn 0.11652(2) 0.07225(2) 0.12948(2) 0.02078(6) Uani 1 1 d .
Si1 Si 0.29308(7) -0.06694(7) 0.28888(5) 0.02602(17) Uani 1 1 d .
Si2 Si 0.32472(7) -0.12113(7) 0.10327(5) 0.02461(17) Uani 1 1 d .
N2 N 0.21401(19) 0.2738(2) 0.11483(15) 0.0263(5) Uani 1 1 d .
N3 N 0.26132(18) -0.03578(19) 0.17973(14) 0.0223(5) Uani 1 1 d .
N1 N 0.0981(2) 0.1776(2) 0.24543(15) 0.0300(5) Uani 1 1 d .
C13 C 0.2626(3) -0.0744(3) -0.00770(18) 0.0330(7) Uani 1 1 d .
H13A H 0.1818 -0.0969 -0.0157 0.050 Uiso 1 1 calc GR
H13B H 0.3022 -0.1204 -0.0501 0.050 Uiso 1 1 calc GR
H13C H 0.2712 0.0184 -0.0154 0.050 Uiso 1 1 calc GR
C12 C 0.4815(3) -0.0895(3) 0.1101(2) 0.0371(7) Uani 1 1 d .
H12A H 0.4945 0.0024 0.1014 0.056 Uiso 1 1 calc GR
H12B H 0.5141 -0.1390 0.0656 0.056 Uiso 1 1 calc GR
H12C H 0.5177 -0.1152 0.1669 0.056 Uiso 1 1 calc GR
C11 C 0.3012(3) -0.2998(3) 0.1072(2) 0.0443(8) Uani 1 1 d .
H11A H 0.3465 -0.3357 0.1578 0.066 Uiso 1 1 calc GR
H11B H 0.3243 -0.3395 0.0551 0.066 Uiso 1 1 calc GR
H11C H 0.2206 -0.3172 0.1106 0.066 Uiso 1 1 calc GR
C6 C 0.3120(3) 0.2671(3) 0.0650(2) 0.0409(8) Uani 1 1 d .
H6A H 0.2862 0.2418 0.0057 0.061 Uiso 1 1 calc GR
H6B H 0.3664 0.2034 0.0910 0.061 Uiso 1 1 calc GR
H6C H 0.3487 0.3515 0.0650 0.061 Uiso 1 1 calc GR
C7 C 0.1277(3) 0.3626(3) 0.07190(19) 0.0330(7) Uani 1 1 d .
H7A H 0.1604 0.4488 0.0691 0.050 Uiso 1 1 calc GR
H7B H 0.0619 0.3658 0.1046 0.050 Uiso 1 1 calc GR
H7C H 0.1036 0.3318 0.0135 0.050 Uiso 1 1 calc GR
C8 C 0.3633(4) 0.0708(3) 0.3496(2) 0.0653(13) Uani 1 1 d .
H8A H 0.4274 0.1008 0.3205 0.098 Uiso 1 1 calc GR
H8B H 0.3908 0.0431 0.4080 0.098 Uiso 1 1 calc GR
H8C H 0.3085 0.1409 0.3521 0.098 Uiso 1 1 calc GR
C4 C 0.1568(3) 0.2907(3) 0.25894(18) 0.0332(7) Uani 1 1 d .
C1 C 0.0194(3) 0.1733(3) 0.30392(19) 0.0376(8) Uani 1 1 d .
H1 H -0.0343 0.1064 0.3080 0.045 Uiso 1 1 calc R
C9 C 0.1660(3) -0.1148(3) 0.34116(19) 0.0388(7) Uani 1 1 d .
H9A H 0.1157 -0.0405 0.3438 0.058 Uiso 1 1 calc GR
H9B H 0.1900 -0.1456 0.3995 0.058 Uiso 1 1 calc GR
H9C H 0.1255 -0.1836 0.3077 0.058 Uiso 1 1 calc GR
C5 C 0.2491(3) 0.3163(3) 0.20419(19) 0.0375(7) Uani 1 1 d .
H5A H 0.2664 0.4094 0.2047 0.045 Uiso 1 1 calc R
H5B H 0.3187 0.2698 0.2275 0.045 Uiso 1 1 calc R
C2 C 0.0304(3) 0.2798(3) 0.3550(2) 0.0477(9) Uani 1 1 d .
H2 H -0.0123 0.2991 0.4013 0.057 Uiso 1 1 calc R
C3 C 0.1171(3) 0.3559(3) 0.3263(2) 0.0438(9) Uani 1 1 d .
H3 H 0.1432 0.4366 0.3490 0.053 Uiso 1 1 calc R
C10 C 0.3955(3) -0.2041(4) 0.3113(2) 0.0621(11) Uani 1 1 d .
H10A H 0.3588 -0.2845 0.2909 0.093 Uiso 1 1 calc GR
H10B H 0.4185 -0.2099 0.3733 0.093 Uiso 1 1 calc GR
H10C H 0.4627 -0.1893 0.2813 0.093 Uiso 1 1 calc GR

loop_
_atom_site_aniso_label
_atom_site_aniso_U_11
_atom_site_aniso_U_22
_atom_site_aniso_U_33
_atom_site_aniso_U_23
_atom_site_aniso_U_13
_atom_site_aniso_U_12
Sn1 0.01932(10) 0.02028(10) 0.02244(10) -0.00034(7) 0.00099(7) -0.00134(7)
Si1 0.0227(4) 0.0326(4) 0.0223(4) 0.0043(3) 0.0006(3) -0.0010(3)
Si2 0.0282(4) 0.0200(4) 0.0261(4) 0.0016(3) 0.0054(3) 0.0029(3)
N2 0.0271(13) 0.0210(11) 0.0307(13) -0.0016(10) 0.0028(10) -0.0047(9)
N3 0.0210(12) 0.0240(11) 0.0221(11) 0.0024(9) 0.0030(9) 0.0020(9)
N1 0.0348(14) 0.0301(12) 0.0261(13) -0.0011(10) 0.0087(11) 0.0054(10)
C13 0.0429(19) 0.0298(15) 0.0265(15) -0.0052(12) 0.0048(13) 0.0038(13)
C12 0.0316(17) 0.0415(17) 0.0402(18) 0.0082(14) 0.0123(14) 0.0062(13)
C11 0.056(2) 0.0259(16) 0.050(2) 0.0011(14) 0.0026(17) 0.0004(14)
C6 0.0351(18) 0.0339(16) 0.057(2) 0.0021(15) 0.0188(16) -0.0103(14)
C7 0.0421(19) 0.0215(14) 0.0348(17) 0.0008(13) 0.0015(14) -0.0030(12)
C8 0.089(3) 0.066(3) 0.034(2) 0.0080(18) -0.028(2) -0.034(2)
C4 0.0405(18) 0.0323(15) 0.0247(15) -0.0031(13) -0.0052(13) 0.0060(13)
C1 0.0414(19) 0.0409(17) 0.0329(17) 0.0108(14) 0.0146(14) 0.0204(14)
C9 0.0330(18) 0.0504(18) 0.0340(17) 0.0176(15) 0.0075(14) 0.0048(14)
C5 0.0426(19) 0.0299(16) 0.0371(18) -0.0054(14) -0.0082(14) -0.0084(13)
C2 0.066(3) 0.052(2) 0.0256(17) 0.0060(15) 0.0077(16) 0.0350(19)
C3 0.063(2) 0.0351(17) 0.0292(17) -0.0111(14) -0.0132(16) 0.0219(16)
C10 0.053(2) 0.098(3) 0.037(2) 0.028(2) 0.0119(17) 0.042(2)

loop_
_atom_type_symbol
_atom_type_description
_atom_type_scat_dispersion_real
_atom_type_scat_dispersion_imag
_atom_type_scat_source
C C 0.0033 0.0016 'International Tables Vol C Tables 4.2.6.8 and 6.1.1.4'
H H 0.0000 0.0000 'International Tables Vol C Tables 4.2.6.8 and 6.1.1.4'
N N 0.0061 0.0033 'International Tables Vol C Tables 4.2.6.8 and 6.1.1.4'
Si Si 0.0817 0.0704 'International Tables Vol C Tables 4.2.6.8 and 6.1.1.4'
Sn Sn -0.6537 1.4246 'International Tables Vol C Tables 4.2.6.8 and 6.1.1.4'

loop_
_exptl_crystal_face_index_h
_exptl_crystal_face_index_k
_exptl_crystal_face_index_l
_exptl_crystal_face_perp_dist
7 -6 -19 0.2008
-5 -12 11 0.1694
-8 -5 19 0.1809
-6 8 17 0.1627
6 11 -12 0.1723
-9 -10 -9 0.1722
-14 4 -8 0.1506
-11 11 -3 0.1371
-3 14 3 0.1450
14 -3 8 0.2006
13 -8 6 0.2244
-2 -14 -6 0.1915
-3 7 -19 0.2231
-3 10 -15 0.1929
3 -10 15 0.1982
3 5 20 0.1480
13 0 -15 0.1506
9 12 -7 0.1236
-9 -12 7 0.1693
-12 -8 11 0.1811
16 -3 -1 0.1830
-16 3 1 0.1830
16 4 1 0.1728
-12 -10 -3 0.1618

loop_
_geom_angle_atom_site_label_1
_geom_angle_atom_site_label_2
_geom_angle_atom_site_label_3
_geom_angle
N3 Sn1 N2 96.84(8)
N3 Sn1 N1 96.36(8)
N1 Sn1 N2 74.52(8)
N3 Si1 C8 113.14(13)
N3 Si1 C9 112.68(12)
N3 Si1 C10 112.87(13)
C8 Si1 C10 104.26(19)
C9 Si1 C8 108.60(17)
C9 Si1 C10 104.61(15)
N3 Si2 C13 110.66(12)
N3 Si2 C12 111.99(13)
N3 Si2 C11 114.05(13)
C13 Si2 C12 106.92(14)
C13 Si2 C11 103.99(14)
C12 Si2 C11 108.71(14)
C6 N2 Sn1 115.01(16)
C6 N2 C7 109.6(2)
C6 N2 C5 111.1(2)
C7 N2 Sn1 105.69(16)
C5 N2 Sn1 104.82(16)
C5 N2 C7 110.4(2)
Si1 N3 Sn1 122.61(11)
Si2 N3 Sn1 114.24(11)
Si2 N3 Si1 121.46(12)
C4 N1 Sn1 118.00(19)
C4 N1 C1 107.1(2)
C1 N1 Sn1 133.2(2)
Si2 C13 H13A 109.5
Si2 C13 H13B 109.5
Si2 C13 H13C 109.5
H13A C13 H13B 109.5
H13A C13 H13C 109.5
H13B C13 H13C 109.5
Si2 C12 H12A 109.5
Si2 C12 H12B 109.5
Si2 C12 H12C 109.5
H12A C12 H12B 109.5
H12A C12 H12C 109.5
H12B C12 H12C 109.5
Si2 C11 H11A 109.5
Si2 C11 H11B 109.5
Si2 C11 H11C 109.5
H11A C11 H11B 109.5
H11A C11 H11C 109.5
H11B C11 H11C 109.5
N2 C6 H6A 109.5
N2 C6 H6B 109.5
N2 C6 H6C 109.5
H6A C6 H6B 109.5
H6A C6 H6C 109.5
H6B C6 H6C 109.5
N2 C7 H7A 109.5
N2 C7 H7B 109.5
N2 C7 H7C 109.5
H7A C7 H7B 109.5
H7A C7 H7C 109.5
H7B C7 H7C 109.5
Si1 C8 H8A 109.5
Si1 C8 H8B 109.5
Si1 C8 H8C 109.5
H8A C8 H8B 109.5
H8A C8 H8C 109.5
H8B C8 H8C 109.5
N1 C4 C5 117.2(2)
N1 C4 C3 109.2(3)
C3 C4 C5 133.5(3)
N1 C1 H1 125.2
C2 C1 N1 109.7(3)
C2 C1 H1 125.2
Si1 C9 H9A 109.5
Si1 C9 H9B 109.5
Si1 C9 H9C 109.5
H9A C9 H9B 109.5
H9A C9 H9C 109.5
H9B C9 H9C 109.5
N2 C5 C4 110.1(2)
N2 C5 H5A 109.6
N2 C5 H5B 109.6
C4 C5 H5A 109.6
C4 C5 H5B 109.6
H5A C5 H5B 108.1
C1 C2 H2 126.5
C1 C2 C3 107.1(3)
C3 C2 H2 126.5
C4 C3 C2 106.9(3)
C4 C3 H3 126.6
C2 C3 H3 126.6
Si1 C10 H10A 109.5
Si1 C10 H10B 109.5
Si1 C10 H10C 109.5
H10A C10 H10B 109.5
H10A C10 H10C 109.5
H10B C10 H10C 109.5

loop_
_geom_bond_atom_site_label_1
_geom_bond_atom_site_label_2
_geom_bond_distance
Sn1 N2 2.418(2)
Sn1 N3 2.127(2)
Sn1 N1 2.152(2)
Si1 N3 1.739(2)
Si1 C8 1.863(3)
Si1 C9 1.860(3)
Si1 C10 1.881(3)
Si2 N3 1.728(2)
Si2 C13 1.873(3)
Si2 C12 1.878(3)
Si2 C11 1.882(3)
N2 C6 1.472(4)
N2 C7 1.482(3)
N2 C5 1.482(4)
N1 C4 1.372(4)
N1 C1 1.379(3)
C13 H13A 0.9800
C13 H13B 0.9800
C13 H13C 0.9800
C12 H12A 0.9800
C12 H12B 0.9800
C12 H12C 0.9800
C11 H11A 0.9800
C11 H11B 0.9800
C11 H11C 0.9800
C6 H6A 0.9800
C6 H6B 0.9800
C6 H6C 0.9800
C7 H7A 0.9800
C7 H7B 0.9800
C7 H7C 0.9800
C8 H8A 0.9800
C8 H8B 0.9800
C8 H8C 0.9800
C4 C5 1.487(4)
C4 C3 1.380(4)
C1 H1 0.9500
C1 C2 1.364(4)
C9 H9A 0.9800
C9 H9B 0.9800
C9 H9C 0.9800
C5 H5A 0.9900
C5 H5B 0.9900
C2 H2 0.9500
C2 C3 1.411(5)
C3 H3 0.9500
C10 H10A 0.9800
C10 H10B 0.9800
C10 H10C 0.9800

loop_
_geom_torsion_atom_site_label_1
_geom_torsion_atom_site_label_2
_geom_torsion_atom_site_label_3
_geom_torsion_atom_site_label_4
_geom_torsion
Sn1 N2 C5 C4 -40.7(3)
Sn1 N1 C4 C5 -14.4(3)
Sn1 N1 C4 C3 168.02(19)
Sn1 N1 C1 C2 -165.8(2)
N1 C4 C5 N2 39.6(3)
N1 C4 C3 C2 -0.2(3)
N1 C1 C2 C3 1.6(3)
C13 Si2 N3 Sn1 9.34(16)
C13 Si2 N3 Si1 174.89(14)
C12 Si2 N3 Sn1 128.52(13)
C12 Si2 N3 Si1 -65.93(17)
C11 Si2 N3 Sn1 -107.49(15)
C11 Si2 N3 Si1 58.06(19)
C6 N2 C5 C4 -165.5(2)
C7 N2 C5 C4 72.7(3)
C8 Si1 N3 Sn1 -80.1(2)
C8 Si1 N3 Si2 115.6(2)
C4 N1 C1 C2 -1.7(3)
C1 N1 C4 C5 178.8(3)
C1 N1 C4 C3 1.2(3)
C1 C2 C3 C4 -0.9(3)
C9 Si1 N3 Sn1 43.62(18)
C9 Si1 N3 Si2 -120.71(16)
C5 C4 C3 C2 -177.2(3)
C3 C4 C5 N2 -143.5(3)
C10 Si1 N3 Sn1 161.85(17)
C10 Si1 N3 Si2 -2.5(2)

loop_
_exptl_oxdiff_crystal_face_indexfrac_h
_exptl_oxdiff_crystal_face_indexfrac_k
_exptl_oxdiff_crystal_face_indexfrac_l
_exptl_oxdiff_crystal_face_x
_exptl_oxdiff_crystal_face_y
_exptl_oxdiff_crystal_face_z
7.3064 -5.6655 -18.8916 -0.1959 -0.8139 0.5470
-5.4028 -12.2253 10.6296 0.1588 0.6724 0.7229
-8.2062 -4.7447 18.9580 0.2295 0.9619 0.1486
-6.4776 7.9211 17.3384 0.1712 0.7091 -0.6840
5.9830 11.4154 -12.2031 -0.1741 -0.7355 -0.6548
-9.3894 -9.8975 -9.0939 -0.6617 0.1562 0.7333
-14.3072 3.6139 -7.8452 -0.9556 0.2288 -0.1856
-10.9253 10.5618 -3.4819 -0.7077 0.1709 -0.6855
-3.1051 14.3343 2.6546 -0.1692 0.0430 -0.9846
13.9931 -3.0000 7.9888 0.9406 -0.2194 0.1430
12.9951 -7.9963 5.9914 0.8665 -0.1932 0.4938
-1.9949 -13.9898 -5.9927 -0.1815 0.0313 0.9863
-3.0023 6.9978 -18.9837 -0.7839 -0.5789 -0.3078
-3.0028 9.9953 -14.9874 -0.6812 -0.4826 -0.5427
3.0028 -9.9953 14.9874 0.6812 0.4826 0.5427
2.9986 4.9941 19.9816 0.7287 0.4810 -0.5035
12.9904 0.0008 -14.9918 0.1571 -0.9567 0.1386
8.9899 11.9921 -6.9985 0.1276 -0.6834 -0.7357
-8.9899 -11.9921 6.9985 -0.1276 0.6834 0.7357
-11.9889 -7.9950 10.9957 -0.1759 0.8782 0.4315
15.9909 -2.9991 -1.0043 0.7570 -0.5823 0.2217
-15.9909 2.9991 1.0043 -0.7570 0.5823 -0.2217
15.9889 3.9960 0.9932 0.7688 -0.5938 -0.2637
-11.9897 -9.9921 -2.9923 -0.5962 0.4488 0.6853
